data_1544460
loop_
_publ_author_name
'Nishimine, H.'
'Suzuki, Y.'
'Banno, H.'
'Asaka, T.'
'Fukuda, K.'

_publ_section_title
;
 Disordered crystal structure of 16H-SiAlON, Si3-xAl5+xOxN9-x (x~2.6)
;
_journal_name_full 'Journal of the Ceramic Society of Japan'
_journal_page_first 875
_journal_page_last 880
_journal_volume 124
_journal_year 2016
_chemical_formula_sum 'Al7.61 N6.39 O2.61 Si0.39'
_chemical_name_common 'Si0.39Al7.61O2.61N6.39 16H SiAlON'
_space_group_IT_number 194
_space_group_name_H-M_alt 'P 63/m m c'
_symmetry_space_group_name_Hall '-P 6c 2c'
_symmetry_space_group_name_H-M 'P 63/m m c'
_cell_angle_alpha 90
_cell_angle_beta 90
_cell_angle_gamma 120
_cell_formula_units_Z 2
_cell_length_a 3.05831(7)
_cell_length_b 3.05831(7)
_cell_length_c 42.9942(12)
_cell_volume 348.260(15)
_cod_data_source_file 16H-SiAlON.cif
_cod_data_source_block 16H-SiAlON
_cod_original_formula_sum 'Si0.39 Al7.61 O2.61 N6.39'
_cod_database_code 1544460

loop_
_space_group_symop_operation_xyz
'x, y, z'
'-x, -y, -z'
'-y, x-y, z'
'y, -x+y, -z'
'-x+y, -x, z'
'x-y, x, -z'
'-x, -y, z+1/2'
'x, y, -z+1/2'
'y, -x+y, z+1/2'
'-y, x-y, -z+1/2'
'x-y, x, z+1/2'
'-x+y, -x, -z+1/2'
'y, x, -z'
'-y, -x, z'
'x-y, -y, -z'
'-x+y, y, z'
'-x, -x+y, -z'
'x, x-y, z'
'-y, -x, -z+1/2'
'y, x, z+1/2'
'-x+y, y, -z+1/2'
'x-y, -y, z+1/2'
'x, x-y, -z+1/2'
'-x, -x+y, z+1/2'

loop_
_atom_site_label
_atom_site_occupancy
_atom_site_fract_x
_atom_site_fract_y
_atom_site_fract_z
_atom_site_adp_type
_atom_site_U_iso_or_equiv
_atom_site_type_symbol
SiAl1 0.0490 0.000000 0.000000 0.000000 Uiso 0.017400 Si
SiAl1 0.9510 0.000000 0.000000 0.000000 Uiso 0.017400 Al
SiAl2 0.0490 0.333333 0.666667 0.06451(6) Uiso 0.017400 Si
SiAl2 0.9510 0.333333 0.666667 0.06451(6) Uiso 0.017400 Al
SiAl3 0.0490 0.000000 0.000000 0.12359(7) Uiso 0.017400 Si
SiAl3 0.9510 0.000000 0.000000 0.12359(7) Uiso 0.017400 Al
SiAl4A 0.0340 0.333333 0.666667 0.18152(9) Uiso 0.017400 Si
SiAl4A 0.6580 0.333333 0.666667 0.18152(9) Uiso 0.017400 Al
SiAl4B 0.0150 0.333333 0.666667 0.2029(4) Uiso 0.017400 Si
SiAl4B 0.2930 0.333333 0.666667 0.2029(4) Uiso 0.017400 Al
SiAl5 0.0250 0.000000 0.000000 0.23928(8) Uiso 0.017400 Si
SiAl5 0.4750 0.000000 0.000000 0.23928(8) Uiso 0.017400 Al
ON1 0.2900 0.333333 0.666667 0.02230(10) Uiso 0.028000 O
ON1 0.7100 0.333333 0.666667 0.02230(10) Uiso 0.028000 N
ON2 0.2900 0.000000 0.000000 0.07880(10) Uiso 0.028000 O
ON2 0.7100 0.000000 0.000000 0.07880(10) Uiso 0.028000 N
ON3 0.2900 0.333333 0.666667 0.1336(2) Uiso 0.028000 O
ON3 0.7100 0.333333 0.666667 0.1336(2) Uiso 0.028000 N
ON4 0.2900 0.000000 0.000000 0.19330(10) Uiso 0.028000 O
ON4 0.7100 0.000000 0.000000 0.19330(10) Uiso 0.028000 N
ON5 0.2900 0.333333 0.666667 0.250000 Uiso 0.028000 O
ON5 0.7100 0.333333 0.666667 0.250000 Uiso 0.028000 N
